data_7135831
loop_
_publ_author_name
'Bakkiyaraj, Marimuthu'
'Anbarasan, Pazhamalai'

_publ_section_title
;
 Enantiodivergent RhIII -Catalyzed Synthesis of Imidazo[1,5-a]indole
;
_journal_name_full 'Chemical Communications'
_journal_paper_doi 10.1039/D6CC01074A
_journal_year 2026
_chemical_formula_sum 'C24 H17 Br N2 O'
_chemical_formula_weight 429.3
_space_group_crystal_system monoclinic
_space_group_IT_number 4
_space_group_name_Hall 'P 2yb'
_space_group_name_H-M_alt 'P 1 21 1'
_atom_sites_solution_hydrogens geom
_atom_sites_solution_primary 'Intrinsic Phasing'
_audit_creation_method
;FinalCif 2024.9-0 by Daniel Kratzert, Freiburg 2025, 
https://dkratzert.de/finalcif.html
;
_audit_update_record
;
2026-01-13 deposited with the CCDC.	2026-05-20 downloaded from the CCDC.
;
_cell_angle_alpha 90
_cell_angle_beta 103.579(2)
_cell_angle_gamma 90
_cell_formula_units_Z 4
_cell_length_a 5.9099(3)
_cell_length_b 31.2632(15)
_cell_length_c 10.5445(5)
_cell_measurement_reflns_used 9945
_cell_measurement_temperature 100.14999999999998
_cell_measurement_theta_max 24.3703
_cell_measurement_theta_min 2.606
_cell_measurement_wavelength 0.71073
_cell_volume 1893.77(16)
_computing_cell_refinement 'SAINT V8.41 (Bruker AXS LLC)'
_computing_data_collection 'Bruker Instrument Service v8.5.4.0'
_computing_data_reduction 'SAINT V8.41 (Bruker AXS LLC)'
_computing_molecular_graphics 'shelXle (C.B. Huebschle, rev 1503)'
_computing_structure_refinement 'SHELXL-2019/2 (Sheldrick, 2019)'
_computing_structure_solution 'SHELXT 2018/2 (Sheldrick, 2018)'
_diffrn_ambient_environment N~2~
_diffrn_ambient_temperature 100(2)
_diffrn_detector CPAD
_diffrn_detector_area_resol_mean 7.391
_diffrn_detector_type 'Bruker PHOTON III'
_diffrn_measured_fraction_theta_full 1.000
_diffrn_measured_fraction_theta_max 0.998
_diffrn_measurement_details
;<Phi   scan: start=   0.0; len= 180.0; end= 180.0 at [Counterclockwise Eulerian 
angles: dx= 50.00 mm theta=   0.000 deg omega= 360.000 deg chi=  54.740 deg] 
measure for 1.0 seconds; frame angle 1.00 degrees, wavelength=0.71073>
<Phi   scan: start= 180.0; len= 180.0; end= 360.0 at [Counterclockwise Eulerian 
angles: dx= 50.00 mm theta=   0.000 deg omega= 360.000 deg chi=  54.740 deg] 
measure for 1.0 seconds; frame angle 1.00 degrees, wavelength=0.71073>
<Phi   scan: start= 247.7; len= 216.5; end= 464.2 at [Counterclockwise Eulerian 
angles: dx= 50.00 mm theta=   6.489 deg omega= 266.903 deg chi=  24.000 deg] 
measure for 5.0 seconds; frame angle 0.50 degrees, wavelength=0.71073>
<Omega scan: start= 324.6; len=  65.5; end= 390.1 at [Counterclockwise Eulerian 
angles: dx= 50.00 mm theta=   7.735 deg phi= 252.000 deg chi=  68.500 deg] 
measure for 5.0 seconds; frame angle 0.50 degrees, wavelength=0.71073>
<Omega scan: start=   4.2; len= 123.5; end= 127.7 at [Counterclockwise Eulerian 
angles: dx= 50.00 mm theta=   6.489 deg phi= 306.000 deg chi= -44.500 deg] 
measure for 5.0 seconds; frame angle 0.50 degrees, wavelength=0.71073>
<Omega scan: start=   4.2; len= 123.5; end= 127.7 at [Counterclockwise Eulerian 
angles: dx= 50.00 mm theta=   6.489 deg phi=  51.000 deg chi= -44.500 deg] 
measure for 5.0 seconds; frame angle 0.50 degrees, wavelength=0.71073>
<Omega scan: start= 324.6; len=  69.5; end= 394.1 at [Counterclockwise Eulerian 
angles: dx= 50.00 mm theta=   9.733 deg phi= 360.000 deg chi=  68.500 deg] 
measure for 5.0 seconds; frame angle 0.50 degrees, wavelength=0.71073>
<Omega scan: start= 324.6; len=  65.5; end= 390.1 at [Counterclockwise Eulerian 
angles: dx= 50.00 mm theta=   7.735 deg phi= 108.000 deg chi=  68.500 deg] 
measure for 5.0 seconds; frame angle 0.50 degrees, wavelength=0.71073>
<Omega scan: start=   4.2; len= 123.5; end= 127.7 at [Counterclockwise Eulerian 
angles: dx= 50.00 mm theta=   6.489 deg phi= 204.000 deg chi= -44.500 deg] 
measure for 5.0 seconds; frame angle 0.50 degrees, wavelength=0.71073>
<Omega scan: start=   4.2; len= 123.5; end= 127.7 at [Counterclockwise Eulerian 
angles: dx= 50.00 mm theta=   6.489 deg phi=   0.000 deg chi= -44.500 deg] 
measure for 5.0 seconds; frame angle 0.50 degrees, wavelength=0.71073>
<Omega scan: start= 324.6; len=  65.5; end= 390.1 at [Counterclockwise Eulerian 
angles: dx= 50.00 mm theta=   7.735 deg phi= 180.000 deg chi=  68.500 deg] 
measure for 5.0 seconds; frame angle 0.50 degrees, wavelength=0.71073>
<Omega scan: start= 324.6; len=  65.5; end= 390.1 at [Counterclockwise Eulerian 
angles: dx= 50.00 mm theta=   7.735 deg phi=  36.000 deg chi=  68.500 deg] 
measure for 5.0 seconds; frame angle 0.50 degrees, wavelength=0.71073>
<Omega scan: start=   4.2; len= 123.5; end= 127.7 at [Counterclockwise Eulerian 
angles: dx= 50.00 mm theta=   6.489 deg phi= 102.000 deg chi= -44.500 deg] 
measure for 5.0 seconds; frame angle 0.50 degrees, wavelength=0.71073>
<Phi   scan: start=   0.0; len= 180.0; end= 180.0 at [Counterclockwise Eulerian 
angles: dx= 50.00 mm theta=   0.000 deg omega= 360.000 deg chi=  54.740 deg] 
measure for 1.0 seconds; frame angle 1.00 degrees, wavelength=0.71073>
;
_diffrn_measurement_device 'FIXED CHI diffractometer'
_diffrn_measurement_device_type 'Bruker D8 QUEST'
_diffrn_measurement_method '\w and \f scans'
_diffrn_radiation_monochromator 'multilayer mirror'
_diffrn_radiation_probe x-ray
_diffrn_radiation_type 'Mo K\a'
_diffrn_radiation_wavelength 0.71073
_diffrn_reflns_av_R_equivalents 0.063
_diffrn_reflns_av_unetI/netI 0.0622
_diffrn_reflns_Laue_measured_fraction_full 1.000
_diffrn_reflns_Laue_measured_fraction_max 0.998
_diffrn_reflns_limit_h_max 7
_diffrn_reflns_limit_h_min -7
_diffrn_reflns_limit_k_max 41
_diffrn_reflns_limit_k_min -41
_diffrn_reflns_limit_l_max 14
_diffrn_reflns_limit_l_min -14
_diffrn_reflns_number 54474
_diffrn_reflns_point_group_measured_fraction_full 0.997
_diffrn_reflns_point_group_measured_fraction_max 0.993
_diffrn_reflns_reduction_process narrow-frame
_diffrn_reflns_theta_full 25.242
_diffrn_reflns_theta_max 28.315
_diffrn_reflns_theta_min 1.987
_diffrn_source 'microfocus sealed tube'
_diffrn_source_current 1.4
_diffrn_source_target Mo
_diffrn_source_type 'INCOATEC I\mS 3.0'
_diffrn_source_voltage 50
_exptl_absorpt_coefficient_mu 2.188
_exptl_absorpt_correction_T_max 0.962
_exptl_absorpt_correction_T_min 0.589
_exptl_absorpt_correction_type multi-scan
_exptl_absorpt_process_details
;Krause, L., Herbst-Irmer, R., Sheldrick, G. M., Stalke, D. (2015).
"Comparison of silver and molybdenum microfocus X-ray sources for single-crystal
 structure determination"
J. Appl. Cryst. 48, 3-10.
doi:10.1107/S1600576714022985
;
_exptl_crystal_colour 'clear light colourless'
_exptl_crystal_density_diffrn 1.506
_exptl_crystal_description plate
_exptl_crystal_F_000 872
_exptl_crystal_size_max 0.271
_exptl_crystal_size_mid 0.081
_exptl_crystal_size_min 0.018
_refine_diff_density_max 1.391
_refine_diff_density_min -0.305
_refine_diff_density_rms 0.088
_refine_ls_abs_structure_details
;
 Flack x determined using 3310 quotients [(I+)-(I-)]/[(I+)+(I-)]
 (Parsons, Flack and Wagner, Acta Cryst. B69 (2013) 249-259).
;
_refine_ls_abs_structure_Flack 0.025(4)
_refine_ls_extinction_method none
_refine_ls_goodness_of_fit_ref 0.999
_refine_ls_hydrogen_treatment constr
_refine_ls_matrix_type full
_refine_ls_number_parameters 505
_refine_ls_number_reflns 9360
_refine_ls_number_restraints 1
_refine_ls_restrained_S_all 0.999
_refine_ls_R_factor_all 0.0545
_refine_ls_R_factor_gt 0.0427
_refine_ls_shift/su_max 0.001
_refine_ls_shift/su_mean 0.000
_refine_ls_structure_factor_coef Fsqd
_refine_ls_weighting_details 'w=1/[\s^2^(Fo^2^)+(0.0471P)^2^] where P=(Fo^2^+2Fc^2^)/3'
_refine_ls_weighting_scheme calc
_refine_ls_wR_factor_gt 0.0862
_refine_ls_wR_factor_ref 0.0903
_reflns_Friedel_coverage 0.955
_reflns_Friedel_fraction_full 0.995
_reflns_Friedel_fraction_max 0.988
_reflns_number_gt 7977
_reflns_number_total 9360
_reflns_threshold_expression 'I > 2\s(I)'
_cod_data_source_file d6cc01074a2.cif
_cod_data_source_block 1497_a
_cod_depositor_comments
;
The following automatic conversions were performed:

data item '_exptl_absorpt_correction_type' value 'Multi-Scan' was
changed to 'multi-scan' in accordance with the
/home/data/users/saulius/crontab/automatic-downloads/rss-feeds/RSC/lib/dictionaries/cif_core.dic
dictionary named 'cif_core.dic' version 2.4.2 last updated on
2011-04-26.

Automatic conversion script
Id: cif_fix_values 8170 2020-07-09 18:12:32Z antanas 
;
_cod_original_sg_symbol_H-M 'P 21'
_cod_database_code 7135831
_shelx_shelxl_version_number 2019/3
_shelx_space_group_comment
;
The symmetry employed for this shelxl refinement is uniquely defined
by the following loop, which should always be used as a source of
symmetry information in preference to the above space-group names.
They are only intended as comments.
;
_exptl_bruker_absorpt_correction_t_ratio 0.8483
_shelx_estimated_absorpt_t_min 0.589
_shelx_estimated_absorpt_t_max 0.962
_bruker_diffrn_measurement_temperature_device 'Oxford Cryostream 1000'
_diffrn_measurement_bruker_total_exposure_time 12195.0
_diffrn_reflns_bruker_av_norm_i 1034.806
_diffrn_reflns_bruker_number_gt 50762
_computing_bruker_data_scaling 'SADABS-2016/2 - Bruker AXS area detector scaling and absorption correction'
_geom_details
; All esds (except the esd in the dihedral angle between two l.s. planes)
 are estimated using the full covariance matrix.  The cell esds are taken
 into account individually in the estimation of esds in distances, angles
 and torsion angles; correlations between esds in cell parameters are only
 used when they are defined by crystal symmetry.  An approximate (isotropic)
 treatment of cell esds is used for estimating esds involving l.s. planes.
;

loop_
_space_group_symop_operation_xyz
'x, y, z'
'-x, y+1/2, -z'

loop_
_atom_site_label
_atom_site_type_symbol
_atom_site_fract_x
_atom_site_fract_y
_atom_site_fract_z
_atom_site_U_iso_or_equiv
_atom_site_adp_type
_atom_site_occupancy
_atom_site_site_symmetry_order
_atom_site_calc_flag
_atom_site_refinement_flags_posn
_atom_site_refinement_flags_adp
_atom_site_refinement_flags_occupancy
_atom_site_disorder_assembly
_atom_site_disorder_group
C1_1 C 0.4315(8) 0.66479(14) 0.3538(5) 0.0210(10) Uani 1 1 d . . . . .
C2_1 C 0.2943(9) 0.70088(15) 0.3124(5) 0.0259(11) Uani 1 1 d . . . . .
H2_1 H 0.171719 0.708079 0.352859 0.031 Uiso 1 1 calc R U . . .
C3_1 C 0.3366(10) 0.72627(16) 0.2122(5) 0.0327(12) Uani 1 1 d . . . . .
H3_1 H 0.242678 0.750756 0.184812 0.039 Uiso 1 1 calc R U . . .
C4_1 C 0.5135(10) 0.71628(16) 0.1522(5) 0.0328(13) Uani 1 1 d . . . . .
H4_1 H 0.538331 0.733284 0.082042 0.039 Uiso 1 1 calc R U . . .
C5_1 C 0.6541(9) 0.68143(16) 0.1947(5) 0.0279(11) Uani 1 1 d . . . . .
H5_1 H 0.778951 0.674874 0.155290 0.033 Uiso 1 1 calc R U . . .
C6_1 C 0.6137(8) 0.65599(15) 0.2946(5) 0.0251(11) Uani 1 1 d . . . . .
H6_1 H 0.711988 0.632134 0.323284 0.030 Uiso 1 1 calc R U . . .
C7_1 C 0.3681(8) 0.63546(14) 0.4503(5) 0.0199(10) Uani 1 1 d . . . . .
C8_1 C 0.2857(8) 0.65419(14) 0.5610(5) 0.0212(10) Uani 1 1 d . . . . .
C9_1 C 0.4193(9) 0.68603(15) 0.6366(5) 0.0271(11) Uani 1 1 d . . . . .
H9_1 H 0.553855 0.696524 0.612188 0.032 Uiso 1 1 calc R U . . .
C10_1 C 0.3601(11) 0.70259(17) 0.7459(6) 0.0370(13) Uani 1 1 d . . . . .
H10_1 H 0.454647 0.723868 0.796865 0.044 Uiso 1 1 calc R U . . .
C11_1 C 0.1613(11) 0.68789(19) 0.7807(6) 0.0404(15) Uani 1 1 d . . . . .
H11_1 H 0.119998 0.698782 0.856345 0.048 Uiso 1 1 calc R U . . .
C12_1 C 0.0228(9) 0.65707(17) 0.7041(5) 0.0331(13) Uani 1 1 d . . . . .
H12_1 H -0.114262 0.647179 0.727037 0.040 Uiso 1 1 calc R U . . .
C13_1 C 0.0834(9) 0.64088(15) 0.5952(5) 0.0263(11) Uani 1 1 d . . . . .
H13_1 H -0.014233 0.620319 0.542769 0.032 Uiso 1 1 calc R U . . .
C14_1 C 0.3849(8) 0.59278(14) 0.4340(5) 0.0205(10) Uani 1 1 d . . . . .
H14_1 H 0.442202 0.583615 0.361480 0.025 Uiso 1 1 calc R U . . .
C15_1 C 0.3221(8) 0.55866(14) 0.5186(5) 0.0199(10) Uani 1 1 d . . . . .
H15_1 H 0.279979 0.571863 0.596373 0.024 Uiso 1 1 calc R U . . .
C16_1 C 0.4309(8) 0.48561(14) 0.5462(5) 0.0191(10) Uani 1 1 d . . . . .
C17_1 C 0.1277(8) 0.53006(14) 0.4484(5) 0.0196(10) Uani 1 1 d . . . . .
C18_1 C 0.0211(8) 0.46043(14) 0.4151(5) 0.0193(10) Uani 1 1 d . . . . .
C19_1 C -0.1634(8) 0.48701(14) 0.3483(5) 0.0204(10) Uani 1 1 d . . . . .
C20_1 C -0.0884(8) 0.53104(14) 0.3704(5) 0.0217(10) Uani 1 1 d . . . . .
H20_1 H -0.174796 0.555801 0.336396 0.026 Uiso 1 1 calc R U . . .
C21_1 C 0.0072(9) 0.41629(15) 0.4118(5) 0.0234(11) Uani 1 1 d . . . . .
H21_1 H 0.134645 0.399132 0.455189 0.028 Uiso 1 1 calc R U . . .
C22_1 C -0.1973(8) 0.39795(17) 0.3435(4) 0.0228(9) Uani 1 1 d . . . . .
H22_1 H -0.213502 0.367709 0.340240 0.027 Uiso 1 1 calc R U . . .
C23_1 C -0.3802(8) 0.42388(16) 0.2794(5) 0.0227(10) Uani 1 1 d . . . . .
C24_1 C -0.3699(8) 0.46779(16) 0.2796(5) 0.0225(10) Uani 1 1 d . . . . .
H24_1 H -0.498216 0.484495 0.234828 0.027 Uiso 1 1 calc R U . . .
Br1_1 Br -0.65769(8) 0.39629(2) 0.18622(5) 0.02930(13) Uani 1 1 d . . . . .
N1_1 N 0.5061(7) 0.52636(11) 0.5613(4) 0.0211(8) Uani 1 1 d . . . . .
H1_1 H 0.652746 0.533149 0.593973 0.025 Uiso 1 1 calc R U . . .
N2_1 N 0.1983(7) 0.48808(11) 0.4765(4) 0.0196(8) Uani 1 1 d . . . . .
O1_1 O 0.5360(6) 0.45265(10) 0.5851(3) 0.0208(7) Uani 1 1 d . . . . .
C1_2 C 1.6566(8) 0.51247(14) 0.9613(4) 0.0191(9) Uani 1 1 d . . . . .
C2_2 C 1.4711(8) 0.53658(14) 0.8858(5) 0.0188(10) Uani 1 1 d . . . . .
C3_2 C 1.4812(8) 0.58074(15) 0.8695(5) 0.0204(10) Uani 1 1 d . . . . .
H3_2 H 1.353356 0.596305 0.818935 0.025 Uiso 1 1 calc R U . . .
C4_2 C 1.6864(8) 0.60077(14) 0.9307(4) 0.0221(10) Uani 1 1 d . . . . .
H4_2 H 1.702142 0.630772 0.921292 0.027 Uiso 1 1 calc R U . . .
C5_2 C 1.8700(8) 0.57746(15) 1.0059(5) 0.0217(10) Uani 1 1 d . . . . .
C6_2 C 1.8609(8) 0.53340(15) 1.0234(5) 0.0209(10) Uani 1 1 d . . . . .
H6_2 H 1.988766 0.518225 1.075455 0.025 Uiso 1 1 calc R U . . .
C7_2 C 1.5832(8) 0.46825(14) 0.9591(5) 0.0195(10) Uani 1 1 d . . . . .
H7_2 H 1.672256 0.444784 1.001155 0.023 Uiso 1 1 calc R U . . .
C8_2 C 1.3635(8) 0.46696(13) 0.8856(4) 0.0196(10) Uani 1 1 d . . . . .
C9_2 C 1.1575(8) 0.43748(14) 0.8379(5) 0.0194(10) Uani 1 1 d . . . . .
H9_2 H 1.102935 0.425302 0.913200 0.023 Uiso 1 1 calc R U . . .
C10_2 C 1.0647(8) 0.50880(14) 0.7654(5) 0.0203(10) Uani 1 1 d . . . . .
C11_2 C 1.2020(7) 0.40265(14) 0.7502(4) 0.0208(9) Uani 1 1 d . . . . .
H11_2 H 1.276299 0.410651 0.683101 0.025 Uiso 1 1 calc R U . . .
C12_2 C 1.1473(8) 0.36088(14) 0.7566(5) 0.0202(10) Uani 1 1 d . . . . .
C13_2 C 1.1887(8) 0.33057(14) 0.6554(5) 0.0207(10) Uani 1 1 d . . . . .
C14_2 C 1.3738(8) 0.33604(14) 0.5949(5) 0.0245(10) Uani 1 1 d . . . . .
H14_2 H 1.488157 0.357301 0.626065 0.029 Uiso 1 1 calc R U . . .
C15_2 C 1.3914(9) 0.31069(16) 0.4898(5) 0.0291(12) Uani 1 1 d . . . . .
H15_2 H 1.517453 0.314668 0.449258 0.035 Uiso 1 1 calc R U . . .
C16_2 C 1.2253(10) 0.27950(15) 0.4437(5) 0.0319(12) Uani 1 1 d . . . . .
H16_2 H 1.235149 0.262609 0.370319 0.038 Uiso 1 1 calc R U . . .
C17_2 C 1.0471(10) 0.27318(16) 0.5044(5) 0.0326(12) Uani 1 1 d . . . . .
H17_2 H 0.935280 0.251403 0.474203 0.039 Uiso 1 1 calc R U . . .
C18_2 C 1.0289(9) 0.29830(15) 0.6095(5) 0.0261(11) Uani 1 1 d . . . . .
H18_2 H 0.904891 0.293403 0.651027 0.031 Uiso 1 1 calc R U . . .
C19_2 C 1.0401(8) 0.34364(14) 0.8606(5) 0.0205(10) Uani 1 1 d . . . . .
C20_2 C 0.8373(8) 0.36037(15) 0.8861(5) 0.0245(10) Uani 1 1 d . . . . .
H20_2 H 0.757212 0.382759 0.833058 0.029 Uiso 1 1 calc R U . . .
C21_2 C 0.7514(9) 0.34472(16) 0.9878(5) 0.0313(12) Uani 1 1 d . . . . .
H21_2 H 0.613512 0.356689 1.004537 0.038 Uiso 1 1 calc R U . . .
C22_2 C 0.8624(11) 0.31202(18) 1.0653(6) 0.0378(14) Uani 1 1 d . . . . .
H22_2 H 0.802895 0.301727 1.135792 0.045 Uiso 1 1 calc R U . . .
C23_2 C 1.0604(10) 0.29435(17) 1.0399(5) 0.0320(12) Uani 1 1 d . . . . .
H23_2 H 1.136456 0.271432 1.092155 0.038 Uiso 1 1 calc R U . . .
C24_2 C 1.1495(9) 0.30987(15) 0.9383(5) 0.0274(11) Uani 1 1 d . . . . .
H24_2 H 1.286096 0.297430 0.921421 0.033 Uiso 1 1 calc R U . . .
Br1_2 Br 2.14166(8) 0.60791(2) 1.08916(5) 0.02803(13) Uani 1 1 d . . . . .
N1_2 N 1.2922(7) 0.50768(11) 0.8400(4) 0.0207(9) Uani 1 1 d . . . . .
N2_2 N 0.9856(7) 0.46819(11) 0.7649(4) 0.0215(8) Uani 1 1 d . . . . .
H2_2 H 0.843507 0.460694 0.724366 0.026 Uiso 1 1 calc R U . . .
O1_2 O 0.9653(5) 0.54044(9) 0.7129(3) 0.0212(7) Uani 1 1 d . . . . .

loop_
_atom_site_aniso_label
_atom_site_aniso_U_11
_atom_site_aniso_U_22
_atom_site_aniso_U_33
_atom_site_aniso_U_23
_atom_site_aniso_U_13
_atom_site_aniso_U_12
C1_1 0.020(2) 0.015(2) 0.027(3) -0.0026(18) 0.0032(19) -0.0038(18)
C2_1 0.029(3) 0.018(2) 0.032(3) -0.003(2) 0.010(2) -0.001(2)
C3_1 0.046(3) 0.015(2) 0.036(3) 0.003(2) 0.008(3) 0.005(2)
C4_1 0.050(4) 0.021(2) 0.030(3) 0.001(2) 0.014(3) -0.010(2)
C5_1 0.028(3) 0.025(3) 0.033(3) -0.004(2) 0.013(2) -0.006(2)
C6_1 0.021(2) 0.019(2) 0.035(3) -0.003(2) 0.005(2) -0.0035(19)
C7_1 0.014(2) 0.019(2) 0.025(3) -0.0001(19) 0.0026(18) -0.0001(17)
C8_1 0.020(2) 0.012(2) 0.030(3) 0.0024(18) 0.003(2) 0.0036(17)
C9_1 0.027(3) 0.019(2) 0.033(3) -0.002(2) 0.004(2) 0.004(2)
C10_1 0.047(4) 0.025(3) 0.034(3) -0.001(2) -0.001(3) 0.012(2)
C11_1 0.053(4) 0.038(3) 0.032(3) 0.004(3) 0.012(3) 0.025(3)
C12_1 0.029(3) 0.034(3) 0.041(3) 0.012(2) 0.016(2) 0.015(2)
C13_1 0.025(3) 0.021(2) 0.033(3) 0.005(2) 0.008(2) 0.0046(19)
C14_1 0.020(2) 0.019(2) 0.023(2) -0.0007(17) 0.0053(19) -0.0005(17)
C15_1 0.020(2) 0.017(2) 0.022(3) -0.0020(18) 0.0040(19) 0.0011(18)
C16_1 0.020(2) 0.019(2) 0.020(2) -0.0001(18) 0.0081(19) -0.0024(18)
C17_1 0.023(2) 0.014(2) 0.024(3) 0.0020(18) 0.008(2) 0.0009(18)
C18_1 0.017(2) 0.020(2) 0.022(2) -0.0004(18) 0.0054(19) -0.0033(18)
C19_1 0.020(2) 0.019(2) 0.023(3) 0.0011(18) 0.0079(19) -0.0007(18)
C20_1 0.022(2) 0.014(2) 0.031(3) 0.0021(19) 0.010(2) 0.0036(18)
C21_1 0.027(3) 0.020(2) 0.024(3) 0.0007(19) 0.007(2) 0.002(2)
C22_1 0.029(2) 0.019(2) 0.022(2) -0.003(2) 0.0102(19) -0.004(2)
C23_1 0.020(2) 0.030(3) 0.019(3) -0.0045(19) 0.0065(19) -0.009(2)
C24_1 0.020(2) 0.029(3) 0.019(2) 0.0014(19) 0.0069(19) 0.000(2)
Br1_1 0.0249(3) 0.0338(3) 0.0293(3) -0.0056(2) 0.0067(2) -0.0114(2)
N1_1 0.018(2) 0.0137(18) 0.031(2) 0.0013(16) 0.0048(17) -0.0017(15)
N2_1 0.019(2) 0.0149(19) 0.025(2) 0.0002(15) 0.0043(17) -0.0013(15)
O1_1 0.0202(17) 0.0152(15) 0.0268(19) 0.0035(13) 0.0052(14) -0.0003(13)
C1_2 0.022(2) 0.017(2) 0.021(2) 0.0017(18) 0.0099(19) 0.0011(18)
C2_2 0.021(2) 0.016(2) 0.021(3) -0.0016(18) 0.008(2) -0.0030(18)
C3_2 0.021(2) 0.017(2) 0.023(3) -0.0002(18) 0.0048(19) -0.0005(18)
C4_2 0.029(3) 0.016(2) 0.023(2) -0.0020(18) 0.0093(19) -0.0047(19)
C5_2 0.023(3) 0.021(2) 0.021(3) -0.0046(18) 0.0047(19) -0.0049(19)
C6_2 0.020(2) 0.022(2) 0.021(3) -0.0009(19) 0.0044(19) 0.0002(19)
C7_2 0.021(2) 0.015(2) 0.023(3) 0.0002(18) 0.0060(19) -0.0019(18)
C8_2 0.022(2) 0.014(2) 0.025(3) -0.0012(18) 0.010(2) -0.0021(18)
C9_2 0.021(2) 0.017(2) 0.020(3) 0.0007(17) 0.0038(19) 0.0004(17)
C10_2 0.023(2) 0.018(2) 0.022(3) -0.0002(19) 0.008(2) -0.0008(19)
C11_2 0.020(2) 0.018(2) 0.026(2) 0.0013(18) 0.0062(18) -0.0032(18)
C12_2 0.015(2) 0.017(2) 0.027(3) 0.0003(19) 0.0009(19) 0.0002(17)
C13_2 0.022(2) 0.015(2) 0.023(3) 0.0020(18) 0.0014(19) 0.0028(18)
C14_2 0.023(3) 0.018(2) 0.034(3) -0.0013(19) 0.008(2) 0.0006(18)
C15_2 0.030(3) 0.029(3) 0.031(3) 0.002(2) 0.012(2) 0.005(2)
C16_2 0.045(3) 0.019(2) 0.032(3) -0.003(2) 0.010(3) 0.006(2)
C17_2 0.039(3) 0.020(3) 0.039(3) -0.003(2) 0.010(3) -0.007(2)
C18_2 0.028(3) 0.019(2) 0.034(3) -0.001(2) 0.014(2) -0.003(2)
C19_2 0.020(2) 0.016(2) 0.026(3) -0.0019(18) 0.007(2) -0.0051(18)
C20_2 0.023(3) 0.019(2) 0.032(3) -0.0046(19) 0.007(2) -0.0052(18)
C21_2 0.031(3) 0.028(3) 0.040(3) -0.011(2) 0.018(2) -0.009(2)
C22_2 0.051(4) 0.033(3) 0.036(3) -0.005(2) 0.022(3) -0.019(3)
C23_2 0.037(3) 0.027(3) 0.031(3) 0.003(2) 0.006(2) -0.008(2)
C24_2 0.027(3) 0.019(2) 0.036(3) 0.002(2) 0.006(2) -0.002(2)
Br1_2 0.0249(2) 0.0249(2) 0.0323(3) -0.0040(2) 0.0027(2) -0.0082(2)
N1_2 0.021(2) 0.0133(18) 0.027(2) -0.0011(16) 0.0041(17) -0.0023(15)
N2_2 0.016(2) 0.0162(18) 0.032(2) 0.0010(16) 0.0039(17) -0.0042(15)
O1_2 0.0227(18) 0.0149(16) 0.0252(19) 0.0006(13) 0.0038(14) -0.0010(13)

loop_
_atom_type_symbol
_atom_type_description
_atom_type_scat_dispersion_real
_atom_type_scat_dispersion_imag
_atom_type_scat_source
C C 0.0033 0.0016 'International Tables Vol C Tables 4.2.6.8 and 6.1.1.4'
H H 0.0000 0.0000 'International Tables Vol C Tables 4.2.6.8 and 6.1.1.4'
Br Br -0.2901 2.4595 'International Tables Vol C Tables 4.2.6.8 and 6.1.1.4'
N N 0.0061 0.0033 'International Tables Vol C Tables 4.2.6.8 and 6.1.1.4'
O O 0.0106 0.0060 'International Tables Vol C Tables 4.2.6.8 and 6.1.1.4'

loop_
_geom_angle_atom_site_label_1
_geom_angle_atom_site_label_2
_geom_angle_atom_site_label_3
_geom_angle
_geom_angle_site_symmetry_1
_geom_angle_site_symmetry_3
_geom_angle_publ_flag
C6_1 C1_1 C2_1 118.2(4) . . ?
C6_1 C1_1 C7_1 122.2(4) . . ?
C2_1 C1_1 C7_1 119.5(4) . . ?
C3_1 C2_1 C1_1 120.2(5) . . ?
C3_1 C2_1 H2_1 119.9 . . ?
C1_1 C2_1 H2_1 119.9 . . ?
C4_1 C3_1 C2_1 120.7(5) . . ?
C4_1 C3_1 H3_1 119.6 . . ?
C2_1 C3_1 H3_1 119.6 . . ?
C3_1 C4_1 C5_1 119.6(5) . . ?
C3_1 C4_1 H4_1 120.2 . . ?
C5_1 C4_1 H4_1 120.2 . . ?
C4_1 C5_1 C6_1 120.1(5) . . ?
C4_1 C5_1 H5_1 119.9 . . ?
C6_1 C5_1 H5_1 119.9 . . ?
C5_1 C6_1 C1_1 121.1(5) . . ?
C5_1 C6_1 H6_1 119.4 . . ?
C1_1 C6_1 H6_1 119.4 . . ?
C14_1 C7_1 C1_1 119.0(4) . . ?
C14_1 C7_1 C8_1 122.5(4) . . ?
C1_1 C7_1 C8_1 118.5(4) . . ?
C13_1 C8_1 C9_1 118.0(5) . . ?
C13_1 C8_1 C7_1 123.1(4) . . ?
C9_1 C8_1 C7_1 118.9(4) . . ?
C10_1 C9_1 C8_1 121.5(5) . . ?
C10_1 C9_1 H9_1 119.2 . . ?
C8_1 C9_1 H9_1 119.2 . . ?
C9_1 C10_1 C11_1 119.5(5) . . ?
C9_1 C10_1 H10_1 120.3 . . ?
C11_1 C10_1 H10_1 120.3 . . ?
C10_1 C11_1 C12_1 119.6(5) . . ?
C10_1 C11_1 H11_1 120.2 . . ?
C12_1 C11_1 H11_1 120.2 . . ?
C13_1 C12_1 C11_1 120.4(5) . . ?
C13_1 C12_1 H12_1 119.8 . . ?
C11_1 C12_1 H12_1 119.8 . . ?
C12_1 C13_1 C8_1 120.9(5) . . ?
C12_1 C13_1 H13_1 119.5 . . ?
C8_1 C13_1 H13_1 119.5 . . ?
C7_1 C14_1 C15_1 126.4(4) . . ?
C7_1 C14_1 H14_1 116.8 . . ?
C15_1 C14_1 H14_1 116.8 . . ?
N1_1 C15_1 C14_1 113.8(4) . . ?
N1_1 C15_1 C17_1 99.6(3) . . ?
C14_1 C15_1 C17_1 113.5(4) . . ?
N1_1 C15_1 H15_1 109.9 . . ?
C14_1 C15_1 H15_1 109.9 . . ?
C17_1 C15_1 H15_1 109.9 . . ?
O1_1 C16_1 N1_1 129.0(4) . . ?
O1_1 C16_1 N2_1 125.5(4) . . ?
N1_1 C16_1 N2_1 105.4(4) . . ?
C20_1 C17_1 N2_1 110.2(4) . . ?
C20_1 C17_1 C15_1 142.3(4) . . ?
N2_1 C17_1 C15_1 107.5(4) . . ?
C21_1 C18_1 N2_1 131.6(4) . . ?
C21_1 C18_1 C19_1 122.5(4) . . ?
N2_1 C18_1 C19_1 105.8(4) . . ?
C24_1 C19_1 C18_1 118.7(4) . . ?
C24_1 C19_1 C20_1 133.5(4) . . ?
C18_1 C19_1 C20_1 107.8(4) . . ?
C17_1 C20_1 C19_1 106.7(4) . . ?
C17_1 C20_1 H20_1 126.7 . . ?
C19_1 C20_1 H20_1 126.7 . . ?
C22_1 C21_1 C18_1 117.9(5) . . ?
C22_1 C21_1 H21_1 121.0 . . ?
C18_1 C21_1 H21_1 121.0 . . ?
C21_1 C22_1 C23_1 119.8(5) . . ?
C21_1 C22_1 H22_1 120.1 . . ?
C23_1 C22_1 H22_1 120.1 . . ?
C24_1 C23_1 C22_1 123.5(4) . . ?
C24_1 C23_1 Br1_1 119.0(4) . . ?
C22_1 C23_1 Br1_1 117.5(4) . . ?
C23_1 C24_1 C19_1 117.5(4) . . ?
C23_1 C24_1 H24_1 121.2 . . ?
C19_1 C24_1 H24_1 121.2 . . ?
C16_1 N1_1 C15_1 114.4(4) . . ?
C16_1 N1_1 H1_1 122.8 . . ?
C15_1 N1_1 H1_1 122.8 . . ?
C17_1 N2_1 C18_1 109.4(4) . . ?
C17_1 N2_1 C16_1 111.9(4) . . ?
C18_1 N2_1 C16_1 138.3(4) . . ?
C6_2 C1_2 C2_2 119.1(4) . . ?
C6_2 C1_2 C7_2 132.8(4) . . ?
C2_2 C1_2 C7_2 108.1(4) . . ?
N1_2 C2_2 C3_2 130.7(4) . . ?
N1_2 C2_2 C1_2 106.0(4) . . ?
C3_2 C2_2 C1_2 123.2(4) . . ?
C4_2 C3_2 C2_2 116.7(4) . . ?
C4_2 C3_2 H3_2 121.7 . . ?
C2_2 C3_2 H3_2 121.7 . . ?
C3_2 C4_2 C5_2 120.7(4) . . ?
C3_2 C4_2 H4_2 119.7 . . ?
C5_2 C4_2 H4_2 119.7 . . ?
C4_2 C5_2 C6_2 123.0(4) . . ?
C4_2 C5_2 Br1_2 117.6(3) . . ?
C6_2 C5_2 Br1_2 119.4(4) . . ?
C5_2 C6_2 C1_2 117.3(4) . . ?
C5_2 C6_2 H6_2 121.4 . . ?
C1_2 C6_2 H6_2 121.4 . . ?
C8_2 C7_2 C1_2 106.4(4) . . ?
C8_2 C7_2 H7_2 126.8 . . ?
C1_2 C7_2 H7_2 126.8 . . ?
C7_2 C8_2 N1_2 110.1(4) . . ?
C7_2 C8_2 C9_2 143.1(4) . . ?
N1_2 C8_2 C9_2 106.7(4) . . ?
N2_2 C9_2 C11_2 110.6(4) . . ?
N2_2 C9_2 C8_2 100.3(3) . . ?
C11_2 C9_2 C8_2 113.9(4) . . ?
N2_2 C9_2 H9_2 110.6 . . ?
C11_2 C9_2 H9_2 110.6 . . ?
C8_2 C9_2 H9_2 110.6 . . ?
O1_2 C10_2 N2_2 129.2(5) . . ?
O1_2 C10_2 N1_2 125.3(4) . . ?
N2_2 C10_2 N1_2 105.4(4) . . ?
C12_2 C11_2 C9_2 126.6(4) . . ?
C12_2 C11_2 H11_2 116.7 . . ?
C9_2 C11_2 H11_2 116.7 . . ?
C11_2 C12_2 C13_2 119.9(4) . . ?
C11_2 C12_2 C19_2 122.3(4) . . ?
C13_2 C12_2 C19_2 117.8(4) . . ?
C18_2 C13_2 C14_2 118.0(4) . . ?
C18_2 C13_2 C12_2 119.9(4) . . ?
C14_2 C13_2 C12_2 121.7(4) . . ?
C15_2 C14_2 C13_2 120.5(5) . . ?
C15_2 C14_2 H14_2 119.7 . . ?
C13_2 C14_2 H14_2 119.7 . . ?
C14_2 C15_2 C16_2 120.1(5) . . ?
C14_2 C15_2 H15_2 119.9 . . ?
C16_2 C15_2 H15_2 119.9 . . ?
C17_2 C16_2 C15_2 119.7(5) . . ?
C17_2 C16_2 H16_2 120.1 . . ?
C15_2 C16_2 H16_2 120.1 . . ?
C16_2 C17_2 C18_2 120.4(5) . . ?
C16_2 C17_2 H17_2 119.8 . . ?
C18_2 C17_2 H17_2 119.8 . . ?
C17_2 C18_2 C13_2 121.1(5) . . ?
C17_2 C18_2 H18_2 119.4 . . ?
C13_2 C18_2 H18_2 119.4 . . ?
C20_2 C19_2 C24_2 118.1(4) . . ?
C20_2 C19_2 C12_2 122.7(4) . . ?
C24_2 C19_2 C12_2 119.1(4) . . ?
C21_2 C20_2 C19_2 120.5(5) . . ?
C21_2 C20_2 H20_2 119.7 . . ?
C19_2 C20_2 H20_2 119.7 . . ?
C22_2 C21_2 C20_2 120.9(5) . . ?
C22_2 C21_2 H21_2 119.5 . . ?
C20_2 C21_2 H21_2 119.5 . . ?
C21_2 C22_2 C23_2 119.5(5) . . ?
C21_2 C22_2 H22_2 120.3 . . ?
C23_2 C22_2 H22_2 120.3 . . ?
C22_2 C23_2 C24_2 120.3(5) . . ?
C22_2 C23_2 H23_2 119.9 . . ?
C24_2 C23_2 H23_2 119.9 . . ?
C23_2 C24_2 C19_2 120.6(5) . . ?
C23_2 C24_2 H24_2 119.7 . . ?
C19_2 C24_2 H24_2 119.7 . . ?
C2_2 N1_2 C10_2 137.5(4) . . ?
C2_2 N1_2 C8_2 109.4(4) . . ?
C10_2 N1_2 C8_2 113.1(4) . . ?
C10_2 N2_2 C9_2 114.4(4) . . ?
C10_2 N2_2 H2_2 122.8 . . ?
C9_2 N2_2 H2_2 122.8 . . ?

loop_
_geom_bond_atom_site_label_1
_geom_bond_atom_site_label_2
_geom_bond_distance
_geom_bond_site_symmetry_2
_geom_bond_publ_flag
C1_1 C6_1 1.393(7) . ?
C1_1 C2_1 1.398(7) . ?
C1_1 C7_1 1.482(7) . ?
C2_1 C3_1 1.390(7) . ?
C2_1 H2_1 0.9500 . ?
C3_1 C4_1 1.379(8) . ?
C3_1 H3_1 0.9500 . ?
C4_1 C5_1 1.380(8) . ?
C4_1 H4_1 0.9500 . ?
C5_1 C6_1 1.385(7) . ?
C5_1 H5_1 0.9500 . ?
C6_1 H6_1 0.9500 . ?
C7_1 C14_1 1.352(6) . ?
C7_1 C8_1 1.486(7) . ?
C8_1 C13_1 1.391(7) . ?
C8_1 C9_1 1.398(7) . ?
C9_1 C10_1 1.382(8) . ?
C9_1 H9_1 0.9500 . ?
C10_1 C11_1 1.389(9) . ?
C10_1 H10_1 0.9500 . ?
C11_1 C12_1 1.393(8) . ?
C11_1 H11_1 0.9500 . ?
C12_1 C13_1 1.377(7) . ?
C12_1 H12_1 0.9500 . ?
C13_1 H13_1 0.9500 . ?
C14_1 C15_1 1.493(6) . ?
C14_1 H14_1 0.9500 . ?
C15_1 N1_1 1.475(6) . ?
C15_1 C17_1 1.506(6) . ?
C15_1 H15_1 1.0000 . ?
C16_1 O1_1 1.223(5) . ?
C16_1 N1_1 1.346(6) . ?
C16_1 N2_1 1.400(6) . ?
C17_1 C20_1 1.347(7) . ?
C17_1 N2_1 1.388(6) . ?
C18_1 C21_1 1.383(7) . ?
C18_1 N2_1 1.394(6) . ?
C18_1 C19_1 1.419(6) . ?
C19_1 C24_1 1.400(7) . ?
C19_1 C20_1 1.448(6) . ?
C20_1 H20_1 0.9500 . ?
C21_1 C22_1 1.378(7) . ?
C21_1 H21_1 0.9500 . ?
C22_1 C23_1 1.393(7) . ?
C22_1 H22_1 0.9500 . ?
C23_1 C24_1 1.374(7) . ?
C23_1 Br1_1 1.909(5) . ?
C24_1 H24_1 0.9500 . ?
N1_1 H1_1 0.8800 . ?
C1_2 C6_2 1.394(7) . ?
C1_2 C2_2 1.412(6) . ?
C1_2 C7_2 1.447(6) . ?
C2_2 N1_2 1.388(6) . ?
C2_2 C3_2 1.394(6) . ?
C3_2 C4_2 1.383(7) . ?
C3_2 H3_2 0.9500 . ?
C4_2 C5_2 1.390(7) . ?
C4_2 H4_2 0.9500 . ?
C5_2 C6_2 1.392(7) . ?
C5_2 Br1_2 1.895(5) . ?
C6_2 H6_2 0.9500 . ?
C7_2 C8_2 1.347(6) . ?
C7_2 H7_2 0.9500 . ?
C8_2 N1_2 1.391(6) . ?
C8_2 C9_2 1.516(6) . ?
C9_2 N2_2 1.476(6) . ?
C9_2 C11_2 1.491(6) . ?
C9_2 H9_2 1.0000 . ?
C10_2 O1_2 1.215(5) . ?
C10_2 N2_2 1.352(6) . ?
C10_2 N1_2 1.390(7) . ?
C11_2 C12_2 1.351(6) . ?
C11_2 H11_2 0.9500 . ?
C12_2 C13_2 1.490(7) . ?
C12_2 C19_2 1.490(7) . ?
C13_2 C18_2 1.389(7) . ?
C13_2 C14_2 1.400(7) . ?
C14_2 C15_2 1.386(7) . ?
C14_2 H14_2 0.9500 . ?
C15_2 C16_2 1.388(7) . ?
C15_2 H15_2 0.9500 . ?
C16_2 C17_2 1.369(8) . ?
C16_2 H16_2 0.9500 . ?
C17_2 C18_2 1.383(7) . ?
C17_2 H17_2 0.9500 . ?
C18_2 H18_2 0.9500 . ?
C19_2 C20_2 1.391(7) . ?
C19_2 C24_2 1.398(6) . ?
C20_2 C21_2 1.379(7) . ?
C20_2 H20_2 0.9500 . ?
C21_2 C22_2 1.375(8) . ?
C21_2 H21_2 0.9500 . ?
C22_2 C23_2 1.376(8) . ?
C22_2 H22_2 0.9500 . ?
C23_2 C24_2 1.387(7) . ?
C23_2 H23_2 0.9500 . ?
C24_2 H24_2 0.9500 . ?
N2_2 H2_2 0.8800 . ?

loop_
_geom_hbond_atom_site_label_D
_geom_hbond_atom_site_label_H
_geom_hbond_atom_site_label_A
_geom_hbond_distance_DH
_geom_hbond_distance_HA
_geom_hbond_distance_DA
_geom_hbond_angle_DHA
_geom_hbond_site_symmetry_A
_geom_hbond_publ_flag
C14_1 H14_1 Br1_2 0.95 3.10 3.613(5) 115.9 1_354 yes
C15_1 H15_1 O1_2 1.00 2.65 3.316(6) 124.4 1_455 yes
N1_1 H1_1 O1_2 0.88 1.99 2.841(5) 163.5 . yes
C9_2 H9_2 Br1_1 1.00 3.03 3.802(5) 134.6 1_756 yes
C11_2 H11_2 O1_1 0.95 2.43 3.315(6) 155.3 1_655 yes
N2_2 H2_2 O1_1 0.88 2.07 2.920(5) 163.2 . yes

loop_
_geom_torsion_atom_site_label_1
_geom_torsion_atom_site_label_2
_geom_torsion_atom_site_label_3
_geom_torsion_atom_site_label_4
_geom_torsion
_geom_torsion_site_symmetry_1
_geom_torsion_site_symmetry_2
_geom_torsion_site_symmetry_3
_geom_torsion_site_symmetry_4
_geom_torsion_publ_flag
C6_1 C1_1 C2_1 C3_1 1.8(7) . . . . ?
C7_1 C1_1 C2_1 C3_1 -173.3(4) . . . . ?
C1_1 C2_1 C3_1 C4_1 0.1(8) . . . . ?
C2_1 C3_1 C4_1 C5_1 -1.9(8) . . . . ?
C3_1 C4_1 C5_1 C6_1 1.8(8) . . . . ?
C4_1 C5_1 C6_1 C1_1 0.2(7) . . . . ?
C2_1 C1_1 C6_1 C5_1 -2.0(7) . . . . ?
C7_1 C1_1 C6_1 C5_1 173.0(4) . . . . ?
C6_1 C1_1 C7_1 C14_1 -36.2(7) . . . . ?
C2_1 C1_1 C7_1 C14_1 138.7(5) . . . . ?
C6_1 C1_1 C7_1 C8_1 144.5(4) . . . . ?
C2_1 C1_1 C7_1 C8_1 -40.6(6) . . . . ?
C14_1 C7_1 C8_1 C13_1 -49.2(7) . . . . ?
C1_1 C7_1 C8_1 C13_1 130.1(5) . . . . ?
C14_1 C7_1 C8_1 C9_1 129.3(5) . . . . ?
C1_1 C7_1 C8_1 C9_1 -51.4(6) . . . . ?
C13_1 C8_1 C9_1 C10_1 3.1(7) . . . . ?
C7_1 C8_1 C9_1 C10_1 -175.6(4) . . . . ?
C8_1 C9_1 C10_1 C11_1 -1.1(8) . . . . ?
C9_1 C10_1 C11_1 C12_1 -0.8(8) . . . . ?
C10_1 C11_1 C12_1 C13_1 0.7(8) . . . . ?
C11_1 C12_1 C13_1 C8_1 1.3(7) . . . . ?
C9_1 C8_1 C13_1 C12_1 -3.1(7) . . . . ?
C7_1 C8_1 C13_1 C12_1 175.4(4) . . . . ?
C1_1 C7_1 C14_1 C15_1 -178.1(4) . . . . ?
C8_1 C7_1 C14_1 C15_1 1.3(8) . . . . ?
C7_1 C14_1 C15_1 N1_1 -129.5(5) . . . . ?
C7_1 C14_1 C15_1 C17_1 117.6(5) . . . . ?
N1_1 C15_1 C17_1 C20_1 -170.9(6) . . . . ?
C14_1 C15_1 C17_1 C20_1 -49.6(8) . . . . ?
N1_1 C15_1 C17_1 N2_1 10.2(4) . . . . ?
C14_1 C15_1 C17_1 N2_1 131.5(4) . . . . ?
C21_1 C18_1 C19_1 C24_1 2.0(7) . . . . ?
N2_1 C18_1 C19_1 C24_1 -178.4(4) . . . . ?
C21_1 C18_1 C19_1 C20_1 -178.8(5) . . . . ?
N2_1 C18_1 C19_1 C20_1 0.9(5) . . . . ?
N2_1 C17_1 C20_1 C19_1 0.9(5) . . . . ?
C15_1 C17_1 C20_1 C19_1 -178.0(6) . . . . ?
C24_1 C19_1 C20_1 C17_1 178.0(5) . . . . ?
C18_1 C19_1 C20_1 C17_1 -1.1(5) . . . . ?
N2_1 C18_1 C21_1 C22_1 178.6(5) . . . . ?
C19_1 C18_1 C21_1 C22_1 -1.8(7) . . . . ?
C18_1 C21_1 C22_1 C23_1 0.8(6) . . . . ?
C21_1 C22_1 C23_1 C24_1 0.0(7) . . . . ?
C21_1 C22_1 C23_1 Br1_1 179.7(3) . . . . ?
C22_1 C23_1 C24_1 C19_1 0.0(7) . . . . ?
Br1_1 C23_1 C24_1 C19_1 -179.6(3) . . . . ?
C18_1 C19_1 C24_1 C23_1 -1.0(7) . . . . ?
C20_1 C19_1 C24_1 C23_1 180.0(5) . . . . ?
O1_1 C16_1 N1_1 C15_1 -171.3(5) . . . . ?
N2_1 C16_1 N1_1 C15_1 7.7(5) . . . . ?
C14_1 C15_1 N1_1 C16_1 -132.2(4) . . . . ?
C17_1 C15_1 N1_1 C16_1 -11.2(5) . . . . ?
C20_1 C17_1 N2_1 C18_1 -0.4(5) . . . . ?
C15_1 C17_1 N2_1 C18_1 178.9(4) . . . . ?
C20_1 C17_1 N2_1 C16_1 173.8(4) . . . . ?
C15_1 C17_1 N2_1 C16_1 -6.9(5) . . . . ?
C21_1 C18_1 N2_1 C17_1 179.3(5) . . . . ?
C19_1 C18_1 N2_1 C17_1 -0.4(5) . . . . ?
C21_1 C18_1 N2_1 C16_1 7.4(9) . . . . ?
C19_1 C18_1 N2_1 C16_1 -172.2(5) . . . . ?
O1_1 C16_1 N2_1 C17_1 178.8(4) . . . . ?
N1_1 C16_1 N2_1 C17_1 -0.2(5) . . . . ?
O1_1 C16_1 N2_1 C18_1 -9.5(9) . . . . ?
N1_1 C16_1 N2_1 C18_1 171.5(5) . . . . ?
C6_2 C1_2 C2_2 N1_2 -178.4(4) . . . . ?
C7_2 C1_2 C2_2 N1_2 0.0(5) . . . . ?
C6_2 C1_2 C2_2 C3_2 0.1(7) . . . . ?
C7_2 C1_2 C2_2 C3_2 178.5(5) . . . . ?
N1_2 C2_2 C3_2 C4_2 178.7(4) . . . . ?
C1_2 C2_2 C3_2 C4_2 0.6(7) . . . . ?
C2_2 C3_2 C4_2 C5_2 -1.0(7) . . . . ?
C3_2 C4_2 C5_2 C6_2 0.6(7) . . . . ?
C3_2 C4_2 C5_2 Br1_2 -178.6(3) . . . . ?
C4_2 C5_2 C6_2 C1_2 0.1(7) . . . . ?
Br1_2 C5_2 C6_2 C1_2 179.4(3) . . . . ?
C2_2 C1_2 C6_2 C5_2 -0.5(7) . . . . ?
C7_2 C1_2 C6_2 C5_2 -178.4(5) . . . . ?
C6_2 C1_2 C7_2 C8_2 177.9(5) . . . . ?
C2_2 C1_2 C7_2 C8_2 -0.2(5) . . . . ?
C1_2 C7_2 C8_2 N1_2 0.3(5) . . . . ?
C1_2 C7_2 C8_2 C9_2 -175.9(6) . . . . ?
C7_2 C8_2 C9_2 N2_2 176.9(6) . . . . ?
N1_2 C8_2 C9_2 N2_2 0.6(4) . . . . ?
C7_2 C8_2 C9_2 C11_2 -64.9(8) . . . . ?
N1_2 C8_2 C9_2 C11_2 118.7(4) . . . . ?
N2_2 C9_2 C11_2 C12_2 -113.7(5) . . . . ?
C8_2 C9_2 C11_2 C12_2 134.3(5) . . . . ?
C9_2 C11_2 C12_2 C13_2 175.7(4) . . . . ?
C9_2 C11_2 C12_2 C19_2 -2.8(7) . . . . ?
C11_2 C12_2 C13_2 C18_2 -141.4(5) . . . . ?
C19_2 C12_2 C13_2 C18_2 37.1(6) . . . . ?
C11_2 C12_2 C13_2 C14_2 32.2(7) . . . . ?
C19_2 C12_2 C13_2 C14_2 -149.3(4) . . . . ?
C18_2 C13_2 C14_2 C15_2 1.9(7) . . . . ?
C12_2 C13_2 C14_2 C15_2 -171.8(4) . . . . ?
C13_2 C14_2 C15_2 C16_2 -0.1(7) . . . . ?
C14_2 C15_2 C16_2 C17_2 -1.6(8) . . . . ?
C15_2 C16_2 C17_2 C18_2 1.4(8) . . . . ?
C16_2 C17_2 C18_2 C13_2 0.4(8) . . . . ?
C14_2 C13_2 C18_2 C17_2 -2.1(7) . . . . ?
C12_2 C13_2 C18_2 C17_2 171.7(5) . . . . ?
C11_2 C12_2 C19_2 C20_2 54.2(7) . . . . ?
C13_2 C12_2 C19_2 C20_2 -124.3(5) . . . . ?
C11_2 C12_2 C19_2 C24_2 -124.3(5) . . . . ?
C13_2 C12_2 C19_2 C24_2 57.2(6) . . . . ?
C24_2 C19_2 C20_2 C21_2 1.8(7) . . . . ?
C12_2 C19_2 C20_2 C21_2 -176.7(4) . . . . ?
C19_2 C20_2 C21_2 C22_2 -0.7(7) . . . . ?
C20_2 C21_2 C22_2 C23_2 -0.8(8) . . . . ?
C21_2 C22_2 C23_2 C24_2 1.1(8) . . . . ?
C22_2 C23_2 C24_2 C19_2 0.1(8) . . . . ?
C20_2 C19_2 C24_2 C23_2 -1.6(7) . . . . ?
C12_2 C19_2 C24_2 C23_2 177.0(5) . . . . ?
C3_2 C2_2 N1_2 C10_2 -0.2(9) . . . . ?
C1_2 C2_2 N1_2 C10_2 178.1(5) . . . . ?
C3_2 C2_2 N1_2 C8_2 -178.1(5) . . . . ?
C1_2 C2_2 N1_2 C8_2 0.2(5) . . . . ?
O1_2 C10_2 N1_2 C2_2 3.7(9) . . . . ?
N2_2 C10_2 N1_2 C2_2 -176.7(5) . . . . ?
O1_2 C10_2 N1_2 C8_2 -178.5(4) . . . . ?
N2_2 C10_2 N1_2 C8_2 1.2(5) . . . . ?
C7_2 C8_2 N1_2 C2_2 -0.3(5) . . . . ?
C9_2 C8_2 N1_2 C2_2 177.3(4) . . . . ?
C7_2 C8_2 N1_2 C10_2 -178.8(4) . . . . ?
C9_2 C8_2 N1_2 C10_2 -1.1(5) . . . . ?
O1_2 C10_2 N2_2 C9_2 178.9(5) . . . . ?
N1_2 C10_2 N2_2 C9_2 -0.8(5) . . . . ?
C11_2 C9_2 N2_2 C10_2 -120.4(4) . . . . ?
C8_2 C9_2 N2_2 C10_2 0.1(5) . . . . ?

loop_
_bruker_diffrn_runs_axis
_bruker_diffrn_runs_distance
_bruker_diffrn_runs_theta
_bruker_diffrn_runs_omega
_bruker_diffrn_runs_phi
_bruker_diffrn_runs_chi
_bruker_diffrn_runs_width
_bruker_diffrn_runs_images
_bruker_diffrn_runs_time
_bruker_diffrn_runs_wavelength
_bruker_diffrn_runs_voltage
_bruker_diffrn_runs_current
_bruker_diffrn_runs_temperature
Phi 50.0 0.0 0.0 0.0 54.74 1.0 180 1.0 0.71073 50.0 1.4 100.14999999999998
Phi 50.0 0.0 0.0 180.0 54.74 1.0 180 1.0 0.71073 50.0 1.4 100.14999999999998
Phi 50.0 6.4885 -93.09691427449597 -112.283 24.0 0.5 433 5.0 0.71073 50.0 1.4 100.14999999999998
Omega 50.0 7.735499999999999 -35.394 252.0 68.5 0.5 131 5.0 0.71073 50.0 1.4 100.14999999999998
Omega 50.0 6.4885 4.248 -54.0 -44.5 0.5 247 5.0 0.71073 50.0 1.4 100.14999999999998
Omega 50.0 6.4885 4.248 51.0 -44.5 0.5 247 5.0 0.71073 50.0 1.4 100.14999999999998
Omega 50.0 9.733 -35.394 0.0 68.5 0.5 139 5.0 0.71073 50.0 1.4 100.14999999999998
Omega 50.0 7.735499999999999 -35.394 108.0 68.5 0.5 131 5.0 0.71073 50.0 1.4 100.14999999999998
Omega 50.0 6.4885 4.248 -156.0 -44.5 0.5 247 5.0 0.71073 50.0 1.4 100.14999999999998
Omega 50.0 6.4885 4.248 0.0 -44.5 0.5 247 5.0 0.71073 50.0 1.4 100.14999999999998
Omega 50.0 7.735499999999999 -35.394 180.0 68.5 0.5 131 5.0 0.71073 50.0 1.4 100.14999999999998
Omega 50.0 7.735499999999999 -35.394 36.0 68.5 0.5 131 5.0 0.71073 50.0 1.4 100.14999999999998
Omega 50.0 6.4885 4.248 102.0 -44.5 0.5 247 5.0 0.71073 50.0 1.4 100.14999999999998
